data_7126094
loop_
_publ_author_name
'Yu, You-Zhu'
'Guo, Yu-Hua'
'Zhang, Yan-Ru'
'Tian, Xiu-Juan'
'Zhang, Xian-Ming'

_publ_section_title
;
 Tetrahedral \m<sub>4</sub>-chloride and in situ generated octahedral
 \m<sub>6</sub>-sulfide templating Co<sub>8</sub> complexes with different
 distortions of the cube.
;
_journal_issue 30
_journal_name_full 'Chemical communications (Cambridge, England)'
_journal_page_first 4236
_journal_page_last 4239
_journal_paper_doi 10.1039/d0cc01320j
_journal_volume 56
_journal_year 2020
_chemical_formula_moiety 'C26 H54 Co8 N8 O12 S3'
_chemical_formula_sum 'C26 H48 Co8 K N8 O12 S2'
_chemical_formula_weight 1239.38
_space_group_crystal_system trigonal
_space_group_IT_number 148
_space_group_name_Hall '-R 3'
_space_group_name_H-M_alt 'R -3 :H'
_atom_sites_solution_hydrogens geom
_audit_creation_date 2019-12-10
_audit_creation_method
; 
Olex2 1.2 
(compiled 2018.05.29 svn.r3508 for OlexSys, GUI svn.r5506) 
;
_audit_update_record
;
2019-12-24 deposited with the CCDC.	2020-03-02 downloaded from the CCDC.
;
_cell_angle_alpha 90
_cell_angle_beta 90
_cell_angle_gamma 120
_cell_formula_units_Z 3
_cell_length_a 13.4577(3)
_cell_length_b 13.4577(3)
_cell_length_c 20.3224(4)
_cell_measurement_reflns_used 8110
_cell_measurement_temperature 296(2)
_cell_measurement_theta_max 28.27
_cell_measurement_theta_min 2.66
_cell_volume 3187.48(12)
_computing_cell_refinement 'Bruker SAINT'
_computing_data_collection 'Bruker APEX2'
_computing_data_reduction 'Bruker SAINT'
_computing_molecular_graphics 'Olex2 (Dolomanov et al., 2009)'
_computing_publication_material 'Olex2 (Dolomanov et al., 2009)'
_computing_structure_refinement 'XL (Sheldrick, 2008)'
_computing_structure_solution 'SHELXS-97 (Sheldrick 2008)'
_diffrn_ambient_temperature 296.15
_diffrn_measured_fraction_theta_full 0.998
_diffrn_measured_fraction_theta_max 0.999
_diffrn_measurement_device_type 'Bruker APEX-II CCD'
_diffrn_measurement_method '\f and \w scans'
_diffrn_radiation_type MoK\a
_diffrn_radiation_wavelength 0.71073
_diffrn_reflns_av_R_equivalents 0.0156
_diffrn_reflns_av_unetI/netI 0.0097
_diffrn_reflns_Laue_measured_fraction_full 0.998
_diffrn_reflns_Laue_measured_fraction_max 0.999
_diffrn_reflns_limit_h_max 17
_diffrn_reflns_limit_h_min -17
_diffrn_reflns_limit_k_max 17
_diffrn_reflns_limit_k_min -17
_diffrn_reflns_limit_l_max 27
_diffrn_reflns_limit_l_min -27
_diffrn_reflns_number 13093
_diffrn_reflns_point_group_measured_fraction_full 0.998
_diffrn_reflns_point_group_measured_fraction_max 0.999
_diffrn_reflns_theta_full 25.242
_diffrn_reflns_theta_max 28.273
_diffrn_reflns_theta_min 2.014
_diffrn_standards_number 0
_exptl_absorpt_coefficient_mu 3.301
_exptl_absorpt_correction_type none
_exptl_crystal_colour dark-red
_exptl_crystal_density_diffrn 1.937
_exptl_crystal_description block
_exptl_crystal_F_000 1869
_exptl_crystal_size_max 0.2
_exptl_crystal_size_mid 0.18
_exptl_crystal_size_min 0.16
_refine_diff_density_max 1.380
_refine_diff_density_min -1.289
_refine_diff_density_rms 0.385
_refine_ls_extinction_method none
_refine_ls_goodness_of_fit_ref 1.242
_refine_ls_hydrogen_treatment constr
_refine_ls_matrix_type full
_refine_ls_number_parameters 87
_refine_ls_number_reflns 1766
_refine_ls_number_restraints 0
_refine_ls_restrained_S_all 1.242
_refine_ls_R_factor_all 0.0480
_refine_ls_R_factor_gt 0.0371
_refine_ls_shift/su_max 0.001
_refine_ls_shift/su_mean 0.000
_refine_ls_structure_factor_coef Fsqd
_refine_ls_weighting_details 'w=1/[\s^2^(Fo^2^)+(0.0909P)^2^+6.4853P] where P=(Fo^2^+2Fc^2^)/3'
_refine_ls_weighting_scheme calc
_refine_ls_wR_factor_gt 0.1199
_refine_ls_wR_factor_ref 0.1492
_reflns_Friedel_coverage 0.000
_reflns_number_gt 1628
_reflns_number_total 1766
_reflns_threshold_expression 'I > 2\s(I)'
_cod_data_source_file d0cc01320j2.cif
_cod_data_source_block 1
_cod_depositor_comments 'Adding full bibliography for 7126094--7126095.cif.'
_cod_original_cell_volume 3187.48(16)
_cod_original_sg_symbol_H-M 'R -3'
_cod_database_code 7126094
_shelx_shelxl_version_number 2014/7
_shelx_space_group_comment
; 
The symmetry employed for this shelxl refinement is uniquely defined 
by the following loop, which should always be used as a source of 
symmetry information in preference to the above space-group names. 
They are only intended as comments. 
;
_shelx_estimated_absorpt_t_max 0.620
_shelx_estimated_absorpt_t_min 0.558
_olex2_refinement_description
; 
1. Fixed Uiso 
 At 1.2 times of: 
  All C(H,H) groups, All N(H) groups 
2.a Ternary CH refined with riding coordinates: 
 N2(H2) 
2.b Secondary CH2 refined with riding coordinates: 
 C4(H4A,H4B), C2(H2A,H2B), C1(H1A,H1B), C3(H3A,H3B) 
;
_olex2_submission_special_instructions 'No special instructions were received'

loop_
_space_group_symop_operation_xyz
'x, y, z'
'-y, x-y, z'
'-x+y, -x, z'
'x+2/3, y+1/3, z+1/3'
'-y+2/3, x-y+1/3, z+1/3'
'-x+y+2/3, -x+1/3, z+1/3'
'x+1/3, y+2/3, z+2/3'
'-y+1/3, x-y+2/3, z+2/3'
'-x+y+1/3, -x+2/3, z+2/3'
'-x, -y, -z'
'y, -x+y, -z'
'x-y, x, -z'
'-x+2/3, -y+1/3, -z+1/3'
'y+2/3, -x+y+1/3, -z+1/3'
'x-y+2/3, x+1/3, -z+1/3'
'-x+1/3, -y+2/3, -z+2/3'
'y+1/3, -x+y+2/3, -z+2/3'
'x-y+1/3, x+2/3, -z+2/3'

loop_
_atom_site_label
_atom_site_type_symbol
_atom_site_fract_x
_atom_site_fract_y
_atom_site_fract_z
_atom_site_U_iso_or_equiv
_atom_site_adp_type
_atom_site_occupancy
_atom_site_site_symmetry_order
_atom_site_calc_flag
_atom_site_refinement_flags_posn
_atom_site_refinement_flags_adp
_atom_site_refinement_flags_occupancy
_atom_site_disorder_assembly
_atom_site_disorder_group
Co1 Co 0.86654(4) 0.47168(4) 0.28413(2) 0.0317(2) Uani 1 1 d . . . . .
Co2 Co 0.6667 0.3333 0.16986(4) 0.0348(2) Uani 1 3 d S T P . .
S1 S 0.6667 0.3333 -0.06788(9) 0.0686(6) Uani 1 3 d S T P . .
O2 O 0.8101(2) 0.4667(2) 0.19475(11) 0.0423(6) Uani 1 1 d . . . . .
O1 O 0.88107(19) 0.58656(19) 0.34849(11) 0.0373(5) Uani 1 1 d . . . . .
N1 N 0.6667 0.3333 0.0679(3) 0.0462(12) Uani 1 3 d S T P . .
N2 N 1.0225(3) 0.6164(3) 0.24474(14) 0.0436(7) Uani 1 1 d . . . . .
H2 H 1.0793 0.5939 0.2333 0.052 Uiso 1 1 calc R . . . .
C4 C 0.8922(3) 0.5445(3) 0.15116(18) 0.0462(8) Uani 1 1 d . . . . .
H4A H 0.8549 0.5671 0.1184 0.055 Uiso 1 1 calc R . . . .
H4B H 0.9286 0.5075 0.1285 0.055 Uiso 1 1 calc R . . . .
C5 C 0.6667 0.3333 0.0127(3) 0.0462(13) Uani 1 3 d S T P . .
C2 C 1.0642(3) 0.7014(4) 0.2975(2) 0.0552(10) Uani 1 1 d . . . . .
H2A H 1.1135 0.7770 0.2791 0.066 Uiso 1 1 calc R . . . .
H2B H 1.1094 0.6850 0.3281 0.066 Uiso 1 1 calc R . . . .
C1 C 0.9658(3) 0.7004(3) 0.33360(18) 0.0456(8) Uani 1 1 d . . . . .
H1A H 0.9937 0.7443 0.3740 0.055 Uiso 1 1 calc R . . . .
H1B H 0.9329 0.7359 0.3065 0.055 Uiso 1 1 calc R . . . .
C3 C 0.9812(5) 0.6481(4) 0.1858(2) 0.0650(13) Uani 1 1 d . . . . .
H3A H 1.0451 0.6922 0.1562 0.078 Uiso 1 1 calc R . . . .
H3B H 0.9493 0.6960 0.1984 0.078 Uiso 1 1 calc R . . . .
S2 S 0.6667 0.3333 0.3333 0.0272(3) Uani 1 6 d S T P . .

loop_
_atom_site_aniso_label
_atom_site_aniso_U_11
_atom_site_aniso_U_22
_atom_site_aniso_U_33
_atom_site_aniso_U_23
_atom_site_aniso_U_13
_atom_site_aniso_U_12
Co1 0.0337(3) 0.0295(3) 0.0299(3) 0.00136(13) 0.00073(14) 0.01419(18)
Co2 0.0342(3) 0.0342(3) 0.0359(4) 0.000 0.000 0.01712(14)
S1 0.0833(9) 0.0833(9) 0.0393(9) 0.000 0.000 0.0417(5)
O2 0.0388(12) 0.0421(12) 0.0301(11) 0.0043(9) 0.0008(9) 0.0083(10)
O1 0.0334(11) 0.0294(10) 0.0424(12) -0.0027(8) 0.0032(9) 0.0107(9)
N1 0.0516(18) 0.0516(18) 0.035(2) 0.000 0.000 0.0258(9)
N2 0.0348(14) 0.0434(15) 0.0391(14) 0.0018(12) 0.0054(11) 0.0093(12)
C4 0.0482(18) 0.0472(19) 0.0356(15) 0.0095(14) 0.0065(14) 0.0181(16)
C5 0.048(2) 0.048(2) 0.042(3) 0.000 0.000 0.0242(10)
C2 0.0424(19) 0.046(2) 0.051(2) 0.0039(16) 0.0013(16) 0.0020(16)
C1 0.0451(18) 0.0300(15) 0.0474(19) -0.0038(13) -0.0009(14) 0.0079(14)
C3 0.071(3) 0.051(2) 0.042(2) 0.0120(17) 0.0003(18) 0.007(2)
S2 0.0249(5) 0.0249(5) 0.0318(8) 0.000 0.000 0.0125(2)

loop_
_atom_type_symbol
_atom_type_description
_atom_type_scat_dispersion_real
_atom_type_scat_dispersion_imag
_atom_type_scat_source
C C 0.0033 0.0016 'International Tables Vol C Tables 4.2.6.8 and 6.1.1.4'
H H 0.0000 0.0000 'International Tables Vol C Tables 4.2.6.8 and 6.1.1.4'
N N 0.0061 0.0033 'International Tables Vol C Tables 4.2.6.8 and 6.1.1.4'
O O 0.0106 0.0060 'International Tables Vol C Tables 4.2.6.8 and 6.1.1.4'
S S 0.1246 0.1234 'International Tables Vol C Tables 4.2.6.8 and 6.1.1.4'
K K 0.2009 0.2494 'International Tables Vol C Tables 4.2.6.8 and 6.1.1.4'
Co Co 0.3494 0.9721 'International Tables Vol C Tables 4.2.6.8 and 6.1.1.4'

loop_
_geom_angle_atom_site_label_1
_geom_angle_atom_site_label_2
_geom_angle_atom_site_label_3
_geom_angle
_geom_angle_site_symmetry_1
_geom_angle_site_symmetry_3
_geom_angle_publ_flag
O2 Co1 O1 122.06(11) . . ?
O2 Co1 N2 82.75(10) . . ?
O2 Co1 S2 95.04(7) . . ?
O1 Co1 O2 125.42(11) 17 . ?
O1 Co1 O1 112.47(3) 17 . ?
O1 Co1 N2 102.99(11) 17 . ?
O1 Co1 N2 82.44(10) . . ?
O1 Co1 S2 88.13(7) . . ?
O1 Co1 S2 88.62(7) 17 . ?
N2 Co1 S2 167.18(9) . . ?
O2 Co2 O2 113.41(6) . 2_655 ?
O2 Co2 O2 113.41(6) 3_665 2_655 ?
O2 Co2 O2 113.41(6) . 3_665 ?
O2 Co2 N1 105.17(7) . . ?
O2 Co2 N1 105.17(7) 2_655 . ?
O2 Co2 N1 105.17(7) 3_665 . ?
Co2 O2 Co1 117.72(12) . . ?
C4 O2 Co1 114.5(2) . . ?
C4 O2 Co2 125.4(2) . . ?
Co1 O1 Co1 106.12(11) 18_545 . ?
C1 O1 Co1 114.9(2) . . ?
C1 O1 Co1 127.7(2) . 18_545 ?
C5 N1 Co2 180.0 . . ?
C2 N2 Co1 104.6(2) . . ?
C2 N2 C3 115.1(3) . . ?
C3 N2 Co1 102.9(2) . . ?
O2 C4 C3 111.6(3) . . ?
N1 C5 S1 180.0 . . ?
N2 C2 C1 111.0(3) . . ?
O1 C1 C2 110.1(3) . . ?
N2 C3 C4 110.9(3) . . ?
Co1 S2 Co1 73.983(10) 2_655 16_655 ?
Co1 S2 Co1 73.983(10) . 17 ?
Co1 S2 Co1 73.981(10) 3_665 16_655 ?
Co1 S2 Co1 180.0 3_665 18_545 ?
Co1 S2 Co1 180.0 2_655 17 ?
Co1 S2 Co1 73.983(10) 2_655 18_545 ?
Co1 S2 Co1 180.0 . 16_655 ?
Co1 S2 Co1 106.018(10) 16_655 18_545 ?
Co1 S2 Co1 106.016(10) 17 16_655 ?
Co1 S2 Co1 106.018(10) 3_665 . ?
Co1 S2 Co1 73.982(10) . 18_545 ?
Co1 S2 Co1 106.019(10) 3_665 2_655 ?
Co1 S2 Co1 106.016(10) 17 18_545 ?
Co1 S2 Co1 106.018(10) . 2_655 ?
Co1 S2 Co1 73.982(10) 3_665 17 ?

loop_
_geom_bond_atom_site_label_1
_geom_bond_atom_site_label_2
_geom_bond_distance
_geom_bond_site_symmetry_2
_geom_bond_publ_flag
Co1 O2 1.957(2) . ?
Co1 O1 1.959(2) . ?
Co1 O1 1.936(2) 17 ?
Co1 N2 2.180(3) . ?
Co1 S2 2.5872(4) . ?
Co2 O2 1.933(2) 2_655 ?
Co2 O2 1.933(2) 3_665 ?
Co2 O2 1.933(2) . ?
Co2 N1 2.071(5) . ?
S1 C5 1.638(7) . ?
O2 C4 1.395(4) . ?
O1 Co1 1.936(2) 18_545 ?
O1 C1 1.411(4) . ?
N1 C5 1.122(8) . ?
N2 C2 1.459(5) . ?
N2 C3 1.472(5) . ?
C4 C3 1.484(6) . ?
C2 C1 1.508(6) . ?
S2 Co1 2.5872(4) 3_665 ?
S2 Co1 2.5872(4) 18_545 ?
S2 Co1 2.5872(4) 16_655 ?
S2 Co1 2.5872(4) 2_655 ?
S2 Co1 2.5873(4) 17 ?

loop_
_geom_torsion_atom_site_label_1
_geom_torsion_atom_site_label_2
_geom_torsion_atom_site_label_3
_geom_torsion_atom_site_label_4
_geom_torsion
_geom_torsion_site_symmetry_1
_geom_torsion_site_symmetry_2
_geom_torsion_site_symmetry_3
_geom_torsion_site_symmetry_4
_geom_torsion_publ_flag
Co1 O2 C4 C3 -28.7(4) . . . . ?
Co1 O1 C1 C2 -32.1(4) . . . . ?
Co1 O1 C1 C2 -170.3(2) 18_545 . . . ?
Co1 N2 C2 C1 -36.6(4) . . . . ?
Co1 N2 C3 C4 -38.8(4) . . . . ?
Co2 O2 C4 C3 169.2(3) . . . . ?
O2 C4 C3 N2 46.8(5) . . . . ?
N2 C2 C1 O1 46.7(4) . . . . ?
C2 N2 C3 C4 -151.9(4) . . . . ?
C3 N2 C2 C1 75.6(4) . . . . ?
